data_3000395
loop_
_publ_author_name
'Vinci, Doriana'
'Chateigner, Daniel'

_journal_name_full 'Personal communication to COD'
_journal_year 2022
_chemical_formula_moiety 'C10 H26 Cl4 N4 O2 Pt2'
_chemical_formula_sum 'C10 H26 Cl4 N4 O2 Pt2'
_chemical_formula_weight 766.33
_chemical_name_systematic '{2-amino-2-[mu- butyl(amidate)]-4clhoride}diplatinum(III)'
_space_group_IT_number 15
_space_group_name_Hall '-C 2yc'
_space_group_name_H-M_alt 'C 1 2/c 1'
_symmetry_cell_setting monoclinic
_symmetry_space_group_name_H-M 'C 1 2/c 1'
_cell_angle_alpha 90
_cell_angle_beta 108.3320(10)
_cell_angle_gamma 90
_cell_formula_units_Z 4
_cell_length_a 19.3247(3)
_cell_length_b 8.87950(10)
_cell_length_c 12.7062(2)
_cell_volume 2069.65(5)
_refine_ls_extinction_method None
_cod_data_source_file platinumIII.cif
_cod_data_source_block platinum
_cod_depositor_comments
;wa added the _journal_year

 Releasing structure 3000395 into public domain as personal
 communication to COD.
;
_cod_original_sg_symbol_H-M 'C 1 2/c 1 '
_cod_database_code 3000395
_cod_database_fobs_code 3000395

loop_
_symmetry_equiv_pos_as_xyz
x,y,z
-x,-y,-z
x+1/2,y+1/2,z
-x+1/2,-y+1/2,-z
-x,y,-z+1/2
x,-y,z+1/2
-x+1/2,y+1/2,-z+1/2
x+1/2,-y+1/2,z+1/2

loop_
_atom_site_label
_atom_site_type_symbol
_atom_site_fract_x
_atom_site_fract_y
_atom_site_fract_z
_atom_site_U_iso_or_equiv
_atom_site_occupancy
_atom_site_adp_type
_atom_site_refinement_flags_posn
_atom_site_refinement_flags_adp
_atom_site_refinement_flags_occupancy
_atom_site_disorder_assembly
_atom_site_disorder_group
_atom_site_attached_hydrogens
C1 C4- 0.39504(12) 0.4284(2) 0.70417(18) 0.0252 1.0000 Uani . . . . . .
C2 C4- 0.33011(13) 0.5356(3) 0.6762(2) 0.0328 1.0000 Uani . . . . . .
C3 C4- 0.3542(2) 0.6860(4) 0.6415(5) 0.0736 1.0000 Uani . . . . . .
C4 C4- 0.26775(19) 0.4685(5) 0.5828(3) 0.0604 1.0000 Uani . . . . . .
C5 C4- 0.3040(2) 0.5602(5) 0.7774(3) 0.0615 1.0000 Uani . . . . . .
Pt1 Pt3+ 0.496514(4) 0.231576(8) 0.647481(7) 0.0213 1.0000 Uani . . . . . .
Cl2 Cl1- 0.48843(4) 0.27493(7) 0.45529(5) 0.0362 1.0000 Uani . . . . . .
Cl1 Cl1- 0.60019(3) 0.08476(7) 0.67596(5) 0.0328 1.0000 Uani . . . . . .
N1 N3- 0.43076(12) 0.0464(2) 0.59437(19) 0.0321 1.0000 Uani . . . . . .
O1 O2- 0.40504(9) 0.35648(18) 0.62161(14) 0.0292 1.0000 Uani . . . . . .
N2 N3- 0.43773(11) 0.4095(2) 0.80464(16) 0.0281 1.0000 Uani . . . . . .
H33 H1+ 0.3159 0.7596 0.6298 0.1098 1.0000 Uiso R . . . . .
H32 H1+ 0.3965 0.7232 0.6981 0.1102 1.0000 Uiso R . . . . .
H31 H1+ 0.3662 0.6740 0.5739 0.1097 1.0000 Uiso R . . . . .
H43 H1+ 0.2260 0.5350 0.5667 0.0900 1.0000 Uiso R . . . . .
H42 H1+ 0.2546 0.3716 0.6055 0.0900 1.0000 Uiso R . . . . .
H41 H1+ 0.2821 0.4581 0.5169 0.0899 1.0000 Uiso R . . . . .
H53 H1+ 0.2617 0.6241 0.7577 0.0917 1.0000 Uiso R . . . . .
H52 H1+ 0.3416 0.6095 0.8348 0.0921 1.0000 Uiso R . . . . .
H51 H1+ 0.2923 0.4629 0.8041 0.0924 1.0000 Uiso R . . . . .
H21 H1+ 0.4322 0.4680 0.8560 0.0346 1.0000 Uiso R . . . . .
H12 H1+ 0.4038 0.0293 0.6360 0.0492 1.0000 Uiso R . . . . .
H11 H1+ 0.4571 -0.0353 0.5945 0.0494 1.0000 Uiso R . . . . .
H13 H1+ 0.4017 0.0619 0.5253 0.0497 1.0000 Uiso R . . . . .

loop_
_atom_site_aniso_label
_atom_site_aniso_U_11
_atom_site_aniso_U_22
_atom_site_aniso_U_33
_atom_site_aniso_U_23
_atom_site_aniso_U_13
_atom_site_aniso_U_12
C1 0.0222(8) 0.0235(8) 0.0276(9) 0.0002(7) 0.0046(7) 0.0025(6)
C2 0.0248(10) 0.0331(11) 0.0390(12) 0.0013(9) 0.0078(9) 0.0070(8)
C3 0.056(2) 0.0418(17) 0.126(4) 0.033(2) 0.032(2) 0.0180(15)
C4 0.0328(14) 0.080(2) 0.055(2) -0.0156(17) -0.0056(13) 0.0133(15)
C5 0.0392(16) 0.095(3) 0.0502(19) -0.0106(18) 0.0139(14) 0.0221(17)
Pt1 0.02004(3) 0.02133(3) 0.02118(3) -0.00125(3) 0.004499(19) -0.00012(3)
Cl2 0.0471(3) 0.0360(3) 0.0259(2) 0.0024(2) 0.0119(2) 0.0030(3)
Cl1 0.0290(2) 0.0361(3) 0.0340(3) -0.0035(2) 0.0107(2) 0.0074(2)
N1 0.0307(9) 0.0298(9) 0.0342(10) -0.0074(7) 0.0081(8) -0.0058(7)
O1 0.0271(7) 0.0315(8) 0.0254(7) -0.0019(6) 0.0029(6) 0.0071(6)
N2 0.0286(9) 0.0270(8) 0.0264(8) -0.0015(6) 0.0053(7) 0.0072(7)

loop_
_atom_type_symbol
_atom_type_oxidation_number
Cl1- -1.000
Pt3+ 3.000
N3- -3.000
O2- -2.000
H1+ 1.000
C4- -4.000

loop_
_geom_angle_atom_site_label_1
_geom_angle_site_symmetry_1
_geom_angle_atom_site_label_2
_geom_angle_site_symmetry_2
_geom_angle_atom_site_label_3
_geom_angle_site_symmetry_3
_geom_angle
_geom_angle_publ_flag
C2 . C1 . O1 . 116.14(19) yes
C2 . C1 . N2 . 122.2(2) yes
O1 . C1 . N2 . 121.65(19) yes
C1 . C2 . C3 . 108.1(2) yes
C1 . C2 . C4 . 109.2(2) yes
C3 . C2 . C4 . 110.9(3) yes
C1 . C2 . C5 . 110.8(2) yes
C3 . C2 . C5 . 109.1(3) yes
C4 . C2 . C5 . 108.7(3) yes
C2 . C3 . H33 . 110.5 no
C2 . C3 . H32 . 110.5 no
H33 . C3 . H32 . 108.3 no
C2 . C3 . H31 . 110.0 no
H33 . C3 . H31 . 109.1 no
H32 . C3 . H31 . 108.4 no
C2 . C4 . H43 . 109.2 no
C2 . C4 . H42 . 109.5 no
H43 . C4 . H42 . 109.0 no
C2 . C4 . H41 . 109.9 no
H43 . C4 . H41 . 108.8 no
H42 . C4 . H41 . 110.4 no
C2 . C5 . H53 . 110.0 no
C2 . C5 . H52 . 109.4 no
H53 . C5 . H52 . 107.9 no
C2 . C5 . H51 . 109.7 no
H53 . C5 . H51 . 109.9 no
H52 . C5 . H51 . 110.0 no
N2 5_656 Pt1 . Pt1 5_656 82.28(6) yes
N2 5_656 Pt1 . Cl2 . 90.82(6) yes
Pt1 5_656 Pt1 . Cl2 . 170.852(16) yes
N2 5_656 Pt1 . Cl1 . 87.80(6) yes
Pt1 5_656 Pt1 . Cl1 . 94.280(16) yes
Cl2 . Pt1 . Cl1 . 91.44(2) yes
N2 5_656 Pt1 . N1 . 177.99(9) yes
Pt1 5_656 Pt1 . N1 . 99.37(6) yes
Cl2 . Pt1 . N1 . 87.66(7) yes
Cl1 . Pt1 . N1 . 90.92(6) yes
N2 5_656 Pt1 . O1 . 93.18(8) yes
Pt1 5_656 Pt1 . O1 . 85.94(5) yes
Cl2 . Pt1 . O1 . 88.46(5) yes
Cl1 . Pt1 . O1 . 179.02(5) yes
N1 . Pt1 . O1 . 88.10(8) yes
Pt1 . N1 . H12 . 111.6 no
Pt1 . N1 . H11 . 111.0 no
H12 . N1 . H11 . 108.1 no
Pt1 . N1 . H13 . 109.5 no
H12 . N1 . H13 . 108.4 no
H11 . N1 . H13 . 108.2 no
C1 . O1 . Pt1 . 118.96(13) yes
C1 . N2 . Pt1 5_656 123.31(15) yes
C1 . N2 . H21 . 118.4 no
Pt1 5_656 N2 . H21 . 117.4 no

loop_
_geom_bond_atom_site_label_1
_geom_bond_site_symmetry_1
_geom_bond_atom_site_label_2
_geom_bond_site_symmetry_2
_geom_bond_distance
_geom_bond_publ_flag
C1 . C2 . 1.526(3) yes
C1 . O1 . 1.293(3) yes
C1 . N2 . 1.294(3) yes
C2 . C3 . 1.524(4) yes
C2 . C4 . 1.522(4) yes
C2 . C5 . 1.538(5) yes
C3 . H33 . 0.963 no
C3 . H32 . 0.961 no
C3 . H31 . 0.964 no
C4 . H43 . 0.969 no
C4 . H42 . 0.966 no
C4 . H41 . 0.965 no
C5 . H53 . 0.962 no
C5 . H52 . 0.959 no
C5 . H51 . 0.980 no
Pt1 . N2 5_656 1.9989(18) yes
Pt1 . Pt1 5_656 2.56606(17) yes
Pt1 . Cl2 . 2.4282(6) yes
Pt1 . Cl1 . 2.3214(6) yes
Pt1 . N1 . 2.0576(19) yes
Pt1 . O1 . 2.0243(16) yes
N1 . H12 . 0.864 no
N1 . H11 . 0.886 no
N1 . H13 . 0.891 no
N2 . H21 . 0.867 no
